data_7117856
loop_
_publ_author_name
'Dominik Wendinger'
'Johanna A. Januszewski'
'Frank Hampel'
'Rik R. Tykwinski'

_publ_section_title
;
 Thermal dimerization of [n]cumulenes (n = 5, 7, 9)
;
_journal_name_full Chem.Commun.
_journal_page_first 14877
_journal_paper_doi 10.1039/C5cc05679a
_journal_volume 51
_journal_year 2015
_chemical_formula_moiety 'C124 H168'
_chemical_formula_sum 'C124 H168'
_chemical_formula_weight 1658.57
_space_group_crystal_system tetragonal
_space_group_IT_number 85
_space_group_name_Hall '-P 4a'
_space_group_name_H-M_alt 'P 4/n'
_symmetry_space_group_name_Hall '-P 4a'
_symmetry_space_group_name_H-M 'P 4/n :2'
_atom_sites_solution_hydrogens geom
_atom_sites_solution_primary direct
_audit_creation_date 2015-05-21
_audit_creation_method
;
Olex2 1.2
(compiled 2015.01.26 svn.r3150 for OlexSys, GUI svn.r4998)
;
_audit_update_record
;
2015-05-26 deposited with the CCDC.
2015-08-07 downloaded from the CCDC.
;
_cell_angle_alpha 90
_cell_angle_beta 90
_cell_angle_gamma 90
_cell_formula_units_Z 2
_cell_length_a 19.3824(4)
_cell_length_b 19.3824(4)
_cell_length_c 14.8604(7)
_cell_measurement_reflns_used 2604
_cell_measurement_temperature 172.9(3)
_cell_measurement_theta_max 51.3186
_cell_measurement_theta_min 2.9712
_cell_volume 5582.7(3)
_computing_cell_refinement
;
CrysAlisPro, Agilent Technologies,
Version 1.171.36.20 (release 27-06-2012 CrysAlis171 .NET)
(compiled Jul 11 2012,15:38:31)
;
_computing_data_collection
;
CrysAlisPro, Agilent Technologies,
Version 1.171.36.20 (release 27-06-2012 CrysAlis171 .NET)
(compiled Jul 11 2012,15:38:31)
;
_computing_data_reduction
;
CrysAlisPro, Agilent Technologies,
Version 1.171.36.20 (release 27-06-2012 CrysAlis171 .NET)
(compiled Jul 11 2012,15:38:31)
;
_computing_molecular_graphics 'Olex2 (Dolomanov et al., 2009)'
_computing_publication_material 'Olex2 (Dolomanov et al., 2009)'
_computing_structure_refinement 'ShelXL (Sheldrick, 2008)'
_computing_structure_solution 'ShelXS (Sheldrick, 2008)'
_diffrn_ambient_temperature 172.9(3)
_diffrn_detector_area_resol_mean 10.6144
_diffrn_measured_fraction_theta_full 0.587
_diffrn_measured_fraction_theta_max 0.976
_diffrn_measurement_details
;
  1 omega   21.00   53.00   1.0000   30.0000
omega____ theta____ kappa____ phi______ frames
    -      -32.4130   57.0000    0.0000 32

  2 omega  -62.00  -18.00   1.0000   30.0000
omega____ theta____ kappa____ phi______ frames
    -      -32.4130   57.0000    0.0000 44

  3 omega  -31.00   -3.00   1.0000  120.0000
omega____ theta____ kappa____ phi______ frames
    -      -69.9078   30.0000 -150.0000 28

  4 omega -151.00  -43.00   1.0000  120.0000
omega____ theta____ kappa____ phi______ frames
    -      -69.9078  -61.0000  120.0000 108

  5 omega  108.00  161.00   1.0000  120.0000
omega____ theta____ kappa____ phi______ frames
    -       70.2203  125.0000    0.0000 53
;
_diffrn_measurement_device_type 'SuperNova, Dual, Cu at zero, Atlas'
_diffrn_measurement_method '\w scans'
_diffrn_orient_matrix_UB_11 0.0010815000
_diffrn_orient_matrix_UB_12 0.0186576000
_diffrn_orient_matrix_UB_13 0.1008691000
_diffrn_orient_matrix_UB_21 0.0048120000
_diffrn_orient_matrix_UB_22 0.0769857000
_diffrn_orient_matrix_UB_23 -0.0242755000
_diffrn_orient_matrix_UB_31 -0.0793627000
_diffrn_orient_matrix_UB_32 0.0052485000
_diffrn_orient_matrix_UB_33 -0.0002469000
_diffrn_radiation_monochromator mirror
_diffrn_radiation_type CuK\a
_diffrn_radiation_wavelength 1.54184
_diffrn_reflns_av_R_equivalents 0.0209
_diffrn_reflns_av_unetI/netI 0.0242
_diffrn_reflns_laue_measured_fraction_full 0.587
_diffrn_reflns_laue_measured_fraction_max 0.976
_diffrn_reflns_limit_h_max 16
_diffrn_reflns_limit_h_min -18
_diffrn_reflns_limit_k_max 12
_diffrn_reflns_limit_k_min -19
_diffrn_reflns_limit_l_max 13
_diffrn_reflns_limit_l_min -14
_diffrn_reflns_number 5632
_diffrn_reflns_point_group_measured_fraction_full 0.587
_diffrn_reflns_point_group_measured_fraction_max 0.976
_diffrn_reflns_theta_full 67.684
_diffrn_reflns_theta_max 51.378
_diffrn_reflns_theta_min 2.974
_diffrn_source 'SuperNova (Cu) X-ray Source'
_exptl_absorpt_coefficient_mu 0.403
_exptl_absorpt_correction_T_max 0.992
_exptl_absorpt_correction_T_min 0.962
_exptl_absorpt_correction_type analytical
_exptl_absorpt_process_details
;
CrysAlisPro, Agilent Technologies,
Version 1.171.36.20 (release 27-06-2012 CrysAlis171 .NET)
(compiled Jul 11 2012,15:38:31)
Analytical numeric absorption correction using a multifaceted crystal
            model based on expressions derived by R.C. Clark & J.S. Reid.
(Clark, R. C. & Reid, J. S. (1995). Acta Cryst. A51, 887-897)
;
_exptl_crystal_colour 'clear light colourless'
_exptl_crystal_colour_lustre clear
_exptl_crystal_colour_modifier light
_exptl_crystal_colour_primary colourless
_exptl_crystal_density_diffrn 0.987
_exptl_crystal_description plate
_exptl_crystal_F_000 1824
_exptl_crystal_recrystallization_method 'Re-crystallisation from solvent: '
_exptl_crystal_size_max 0.1939
_exptl_crystal_size_mid 0.1444
_exptl_crystal_size_min 0.0262
_refine_diff_density_max 0.413
_refine_diff_density_min -0.318
_refine_diff_density_rms 0.043
_refine_ls_extinction_coef .
_refine_ls_extinction_method none
_refine_ls_goodness_of_fit_ref 1.015
_refine_ls_hydrogen_treatment constr
_refine_ls_matrix_type full
_refine_ls_number_parameters 294
_refine_ls_number_reflns 2972
_refine_ls_number_restraints 46
_refine_ls_restrained_S_all 1.122
_refine_ls_R_factor_all 0.0861
_refine_ls_R_factor_gt 0.0759
_refine_ls_shift/su_max 0.000
_refine_ls_shift/su_mean 0.000
_refine_ls_structure_factor_coef Fsqd
_refine_ls_weighting_details 'w=1/[\s^2^(Fo^2^)+(0.1105P)^2^+6.9493P] where P=(Fo^2^+2Fc^2^)/3'
_refine_ls_weighting_scheme calc
_refine_ls_wR_factor_gt 0.1974
_refine_ls_wR_factor_ref 0.2091
_reflns_Friedel_coverage 0.000
_reflns_friedel_fraction_full .
_reflns_friedel_fraction_max .
_reflns_number_gt 2509
_reflns_number_total 2972
_reflns_threshold_expression 'I > 2\s(I)'
_cod_data_source_file c5cc05679a2.cif
_cod_data_source_block jj18_2
_cod_database_code 7117856
_shelxl_version_number 2014/6
_chemical_oxdiff_formula 'C186 H168'
_shelx_space_group_comment
;
The symmetry employed for this shelxl refinement is uniquely defined
by the following loop, which should always be used as a source of
symmetry information in preference to the above space-group names.
They are only intended as comments.
;
_reflns_odcompleteness_completeness 98.61
_reflns_odcompleteness_iscentric 1
_reflns_odcompleteness_theta 50.38
_olex2_refinement_description
;
1. Fixed Uiso
 At 1.2 times of:
  All C(H) groups
 At 1.5 times of:
  All C(H,H,H) groups
2. Restrained distances
 C19A-C17 \\sim C20-C17 \\sim C18A-C17 \\sim C19-C17 \\sim C18-C17 \\sim
C17-C20A
 with sigma of 0.02
 C18-C18A \\sim C18A-C19A
 with sigma of 0.02
 C37-C39A \\sim C40-C37 \\sim C38A-C37 \\sim C39-C37 \\sim C40A-C37 \\sim
C38-C37
 with sigma of 0.02
 C21-C23A \\sim C22-C21 \\sim C24A-C21 \\sim C23-C21 \\sim C22A-C21 \\sim
C24-C21
 with sigma of 0.02
3. Uiso/Uaniso restraints and constraints
Uanis(C19A) = Uanis(C20) = Uanis(C18A) = Uanis(C19) = Uanis(C20A) = Uanis(C18)
Uanis(C38A) = Uanis(C40) = Uanis(C39A) = Uanis(C38) = Uanis(C40A) = Uanis(C39)
Uanis(C23A) = Uanis(C22) = Uanis(C24A) = Uanis(C23) = Uanis(C22A) = Uanis(C24)
4. Others
 Sof(C20A)=Sof(H20D)=Sof(H20E)=Sof(H20F)=Sof(C19A)=Sof(H19D)=Sof(H19E)=
 Sof(H19F)=Sof(C18A)=Sof(H18A)=Sof(H18B)=Sof(H18C)=1-FVAR(1)
 Sof(C19)=Sof(H19A)=Sof(H19B)=Sof(H19C)=Sof(C20)=Sof(H20A)=Sof(H20B)=Sof(H20C)=
 Sof(C18)=Sof(H18D)=Sof(H18E)=Sof(H18F)=FVAR(1)
 Sof(C38A)=Sof(H38D)=Sof(H38E)=Sof(H38F)=Sof(C24A)=Sof(H24D)=Sof(H24E)=
 Sof(H24F)=Sof(C40A)=Sof(H40D)=Sof(H40E)=Sof(H40F)=Sof(C39A)=Sof(H39D)=
 Sof(H39E)=Sof(H39F)=Sof(C23A)=Sof(H23D)=Sof(H23E)=Sof(H23F)=Sof(C22A)=
 Sof(H22D)=Sof(H22E)=Sof(H22F)=1-FVAR(2)
 Sof(C22)=Sof(H22A)=Sof(H22B)=Sof(H22C)=Sof(C23)=Sof(H23A)=Sof(H23B)=Sof(H23C)=
 Sof(C24)=Sof(H24A)=Sof(H24B)=Sof(H24C)=Sof(C38)=Sof(H38A)=Sof(H38B)=Sof(H38C)=
 Sof(C39)=Sof(H39A)=Sof(H39B)=Sof(H39C)=Sof(C40)=Sof(H40A)=Sof(H40B)=Sof(H40C)=
 FVAR(2)
5.a Aromatic/amide H refined with riding coordinates:
 C12(H12), C14(H14), C16(H16), C32(H32), C34(H34), C36(H36)
5.b Idealised Me refined as rotating group:
 C19(H19A,H19B,H19C), C20(H20A,H20B,H20C), C20A(H20D,H20E,H20F), C22(H22A,H22B,
 H22C), C23(H23A,H23B,H23C), C24(H24A,H24B,H24C), C38(H38A,H38B,H38C), C39(H39A,
 H39B,H39C), C40(H40A,H40B,H40C), C42(H42A,H42B,H42C), C43(H43A,H43B,H43C),
 C44(H44A,H44B,H44C), C38A(H38D,H38E,H38F), C24A(H24D,H24E,H24F), C40A(H40D,
 H40E,H40F), C39A(H39D,H39E,H39F), C19A(H19D,H19E,H19F), C18A(H18A,H18B,H18C),
 C18(H18D,H18E,H18F), C23A(H23D,H23E,H23F), C22A(H22D,H22E,H22F)
;
_olex2_date_sample_data_collection 07.08.2012
_olex2_date_sample_submission 23.07.2012
_olex2_exptl_crystal_mounting_method 'mounted on a loop'
_olex2_submission_special_instructions 'No special instructions were received'

loop_
_space_group_symop_operation_xyz
'x, y, z'
'-y+1/2, x, z'
'-x+1/2, -y+1/2, z'
'y, -x+1/2, z'
'-x, -y, -z'
'y-1/2, -x, -z'
'x-1/2, y-1/2, -z'
'-y, x-1/2, -z'

loop_
_atom_site_label
_atom_site_type_symbol
_atom_site_fract_x
_atom_site_fract_y
_atom_site_fract_z
_atom_site_U_iso_or_equiv
_atom_site_adp_type
_atom_site_occupancy
_atom_site_site_symmetry_order
_atom_site_calc_flag
_atom_site_refinement_flags_posn
_atom_site_refinement_flags_adp
_atom_site_refinement_flags_occupancy
_atom_site_disorder_assembly
_atom_site_disorder_group
C1 C 0.42500(16) 0.32394(15) 0.3897(2) 0.0337(8) Uani 1 1 d . . . . .
C2 C 0.36257(17) 0.29709(15) 0.3993(2) 0.0331(9) Uani 1 1 d . . . . .
C3 C 0.30047(16) 0.27081(14) 0.4030(2) 0.0286(8) Uani 1 1 d . . . . .
C11 C 0.44980(15) 0.33645(15) 0.2961(2) 0.0369(9) Uani 1 1 d . . . . .
C12 C 0.40607(17) 0.36714(16) 0.2343(2) 0.0430(9) Uani 1 1 d . . . . .
H12 H 0.3618 0.3795 0.2524 0.052 Uiso 1 1 calc R . . . .
C13 C 0.42603(19) 0.38009(19) 0.1466(3) 0.0535(10) Uani 1 1 d . . . . .
C14 C 0.4928(2) 0.36123(19) 0.1220(3) 0.0593(11) Uani 1 1 d . . . . .
H14 H 0.5074 0.3702 0.0636 0.071 Uiso 1 1 calc R . . . .
C15 C 0.53838(18) 0.32974(17) 0.1807(3) 0.0503(10) Uani 1 1 d . . . . .
C16 C 0.51558(16) 0.31747(16) 0.2680(3) 0.0441(9) Uani 1 1 d . . . . .
H16 H 0.5451 0.2960 0.3087 0.053 Uiso 1 1 calc R . . . .
C17 C 0.3775(2) 0.4129(2) 0.0786(3) 0.0752(14) Uani 1 1 d D . . . .
C19 C 0.3572(4) 0.3544(4) 0.0070(5) 0.0957(15) Uani 0.759(5) 1 d D . P A 1
H19A H 0.3983 0.3370 -0.0211 0.144 Uiso 0.759(5) 1 calc GR . P A 1
H19B H 0.3275 0.3738 -0.0381 0.144 Uiso 0.759(5) 1 calc GR . P A 1
H19C H 0.3337 0.3175 0.0371 0.144 Uiso 0.759(5) 1 calc GR . P A 1
C20 C 0.4102(4) 0.4681(4) 0.0248(5) 0.0957(15) Uani 0.759(5) 1 d D . P A 1
H20A H 0.4229 0.5056 0.0636 0.144 Uiso 0.759(5) 1 calc GR . P A 1
H20B H 0.3783 0.4842 -0.0199 0.144 Uiso 0.759(5) 1 calc GR . P A 1
H20C H 0.4507 0.4502 -0.0042 0.144 Uiso 0.759(5) 1 calc GR . P A 1
C20A C 0.3185(12) 0.4536(12) 0.1230(18) 0.0957(15) Uani 0.241(5) 1 d D . P A 1
H20D H 0.2913 0.4230 0.1595 0.144 Uiso 0.241(5) 1 calc GR . P A 1
H20E H 0.2899 0.4737 0.0773 0.144 Uiso 0.241(5) 1 calc GR . P A 1
H20F H 0.3375 0.4895 0.1601 0.144 Uiso 0.241(5) 1 calc GR . P A 1
C21 C 0.61153(19) 0.3110(2) 0.1525(3) 0.0650(12) Uani 1 1 d D . . . .
C22 C 0.6332(4) 0.2412(4) 0.1857(7) 0.1044(17) Uani 0.754(4) 1 d D . P B 1
H22A H 0.6366 0.2420 0.2502 0.157 Uiso 0.754(4) 1 calc GR . P B 1
H22B H 0.6772 0.2295 0.1604 0.157 Uiso 0.754(4) 1 calc GR . P B 1
H22C H 0.5995 0.2075 0.1679 0.157 Uiso 0.754(4) 1 calc GR . P B 1
C23 C 0.6574(3) 0.3702(4) 0.1761(6) 0.1044(17) Uani 0.754(4) 1 d D . P B 1
H23A H 0.6407 0.4113 0.1473 0.157 Uiso 0.754(4) 1 calc GR . P B 1
H23B H 0.7035 0.3607 0.1559 0.157 Uiso 0.754(4) 1 calc GR . P B 1
H23C H 0.6575 0.3767 0.2401 0.157 Uiso 0.754(4) 1 calc GR . P B 1
C24 C 0.6154(4) 0.3043(5) 0.0471(5) 0.1044(17) Uani 0.754(4) 1 d D . P B 1
H24A H 0.5831 0.2699 0.0272 0.157 Uiso 0.754(4) 1 calc GR . P B 1
H24B H 0.6612 0.2910 0.0297 0.157 Uiso 0.754(4) 1 calc GR . P B 1
H24C H 0.6041 0.3478 0.0200 0.157 Uiso 0.754(4) 1 calc GR . P B 1
C31 C 0.46723(15) 0.34324(15) 0.4687(2) 0.0368(9) Uani 1 1 d . . . . .
C32 C 0.44737(17) 0.32419(17) 0.5553(2) 0.0436(9) Uani 1 1 d . . . . .
H32 H 0.4084 0.2967 0.5627 0.052 Uiso 1 1 calc R . . . .
C33 C 0.48376(19) 0.34481(19) 0.6307(2) 0.0509(10) Uani 1 1 d . . . . .
C34 C 0.54316(19) 0.38452(19) 0.6167(3) 0.0557(11) Uani 1 1 d . . . . .
H34 H 0.5692 0.3978 0.6664 0.067 Uiso 1 1 calc R . . . .
C35 C 0.56473(17) 0.40478(17) 0.5321(3) 0.0470(10) Uani 1 1 d . . . . .
C36 C 0.52561(16) 0.38470(16) 0.4589(2) 0.0407(9) Uani 1 1 d . . . . .
H36 H 0.5385 0.3992 0.4017 0.049 Uiso 1 1 calc R . . . .
C37 C 0.4601(2) 0.3292(2) 0.7258(3) 0.0667(12) Uani 1 1 d D . . . .
C38 C 0.4400(4) 0.4012(3) 0.7686(4) 0.0886(12) Uani 0.754(4) 1 d D . P B 1
H38A H 0.4796 0.4310 0.7684 0.133 Uiso 0.754(4) 1 calc GR . P B 1
H38B H 0.4247 0.3944 0.8294 0.133 Uiso 0.754(4) 1 calc GR . P B 1
H38C H 0.4037 0.4219 0.7339 0.133 Uiso 0.754(4) 1 calc GR . P B 1
C39 C 0.3954(3) 0.2863(4) 0.7282(4) 0.0886(12) Uani 0.754(4) 1 d D . P B 1
H39A H 0.3593 0.3099 0.6963 0.133 Uiso 0.754(4) 1 calc GR . P B 1
H39B H 0.3816 0.2792 0.7896 0.133 Uiso 0.754(4) 1 calc GR . P B 1
H39C H 0.4040 0.2425 0.7002 0.133 Uiso 0.754(4) 1 calc GR . P B 1
C40 C 0.5168(4) 0.2962(4) 0.7772(5) 0.0886(12) Uani 0.754(4) 1 d D . P B 1
H40A H 0.5303 0.2542 0.7479 0.133 Uiso 0.754(4) 1 calc GR . P B 1
H40B H 0.5013 0.2862 0.8372 0.133 Uiso 0.754(4) 1 calc GR . P B 1
H40C H 0.5556 0.3270 0.7798 0.133 Uiso 0.754(4) 1 calc GR . P B 1
C41 C 0.63160(18) 0.44647(19) 0.5200(3) 0.0571(11) Uani 1 1 d . . . . .
C42 C 0.6445(2) 0.4936(2) 0.6009(3) 0.0782(14) Uani 1 1 d . . . . .
H42A H 0.6048 0.5224 0.6105 0.117 Uiso 1 1 calc GR . . . .
H42B H 0.6841 0.5220 0.5894 0.117 Uiso 1 1 calc GR . . . .
H42C H 0.6526 0.4660 0.6535 0.117 Uiso 1 1 calc GR . . . .
C43 C 0.6908(2) 0.3955(2) 0.5098(4) 0.0898(17) Uani 1 1 d . . . . .
H43A H 0.6935 0.3670 0.5625 0.135 Uiso 1 1 calc GR . . . .
H43B H 0.7333 0.4203 0.5025 0.135 Uiso 1 1 calc GR . . . .
H43C H 0.6829 0.3671 0.4579 0.135 Uiso 1 1 calc GR . . . .
C44 C 0.6270(2) 0.4925(2) 0.4371(3) 0.0772(14) Uani 1 1 d . . . . .
H44A H 0.6249 0.4643 0.3841 0.116 Uiso 1 1 calc GR . . . .
H44B H 0.6670 0.5217 0.4343 0.116 Uiso 1 1 calc GR . . . .
H44C H 0.5862 0.5205 0.4408 0.116 Uiso 1 1 calc GR . . . .
C38A C 0.4530(12) 0.2462(7) 0.7359(13) 0.0886(12) Uani 0.246(4) 1 d D . P B 2
H38D H 0.4207 0.2293 0.6921 0.133 Uiso 0.246(4) 1 calc GR . P B 2
H38E H 0.4368 0.2352 0.7952 0.133 Uiso 0.246(4) 1 calc GR . P B 2
H38F H 0.4971 0.2251 0.7262 0.133 Uiso 0.246(4) 1 calc GR . P B 2
C24A C 0.6631(8) 0.3293(14) 0.2316(14) 0.1044(17) Uani 0.246(4) 1 d D . P B 2
H24D H 0.6494 0.3721 0.2589 0.157 Uiso 0.246(4) 1 calc GR . P B 2
H24E H 0.7090 0.3337 0.2080 0.157 Uiso 0.246(4) 1 calc GR . P B 2
H24F H 0.6621 0.2933 0.2759 0.157 Uiso 0.246(4) 1 calc GR . P B 2
C40A C 0.3897(8) 0.3531(12) 0.7546(13) 0.0886(12) Uani 0.246(4) 1 d D . P B 2
H40D H 0.3883 0.4026 0.7546 0.133 Uiso 0.246(4) 1 calc GR . P B 2
H40E H 0.3801 0.3363 0.8141 0.133 Uiso 0.246(4) 1 calc GR . P B 2
H40F H 0.3557 0.3356 0.7135 0.133 Uiso 0.246(4) 1 calc GR . P B 2
C39A C 0.5127(10) 0.3338(13) 0.8047(12) 0.0886(12) Uani 0.246(4) 1 d D . P B 2
H39D H 0.5575 0.3201 0.7838 0.133 Uiso 0.246(4) 1 calc GR . P B 2
H39E H 0.4984 0.3037 0.8525 0.133 Uiso 0.246(4) 1 calc GR . P B 2
H39F H 0.5146 0.3804 0.8265 0.133 Uiso 0.246(4) 1 calc GR . P B 2
C19A C 0.3885(12) 0.4944(7) 0.1077(13) 0.0957(15) Uani 0.241(5) 1 d D . P A 2
H19D H 0.3741 0.5008 0.1690 0.144 Uiso 0.241(5) 1 calc GR . P A 2
H19E H 0.3614 0.5234 0.0691 0.144 Uiso 0.241(5) 1 calc GR . P A 2
H19F H 0.4363 0.5064 0.1019 0.144 Uiso 0.241(5) 1 calc GR . P A 2
C18A C 0.3976(11) 0.4036(12) -0.0186(9) 0.0957(15) Uani 0.241(5) 1 d D . P A 2
H18A H 0.4391 0.4292 -0.0306 0.144 Uiso 0.241(5) 1 calc GR . P A 2
H18B H 0.3612 0.4203 -0.0566 0.144 Uiso 0.241(5) 1 calc GR . P A 2
H18C H 0.4055 0.3556 -0.0305 0.144 Uiso 0.241(5) 1 calc GR . P A 2
C18 C 0.3059(4) 0.4236(4) 0.1133(6) 0.0957(15) Uani 0.759(5) 1 d D . P A 2
H18D H 0.2848 0.3796 0.1244 0.144 Uiso 0.759(5) 1 calc GR . P A 2
H18E H 0.2794 0.4485 0.0696 0.144 Uiso 0.759(5) 1 calc GR . P A 2
H18F H 0.3077 0.4494 0.1684 0.144 Uiso 0.759(5) 1 calc GR . P A 2
C23A C 0.6143(12) 0.2299(8) 0.157(2) 0.1044(17) Uani 0.246(4) 1 d D . P B 2
H23D H 0.5966 0.2148 0.2146 0.157 Uiso 0.246(4) 1 calc GR . P B 2
H23E H 0.6611 0.2147 0.1509 0.157 Uiso 0.246(4) 1 calc GR . P B 2
H23F H 0.5867 0.2107 0.1100 0.157 Uiso 0.246(4) 1 calc GR . P B 2
C22A C 0.6379(11) 0.3291(14) 0.0596(12) 0.1044(17) Uani 0.246(4) 1 d D . P B 2
H22D H 0.6009 0.3255 0.0169 0.157 Uiso 0.246(4) 1 calc GR . P B 2
H22E H 0.6742 0.2979 0.0432 0.157 Uiso 0.246(4) 1 calc GR . P B 2
H22F H 0.6554 0.3755 0.0597 0.157 Uiso 0.246(4) 1 calc GR . P B 2

loop_
_atom_site_aniso_label
_atom_site_aniso_U_11
_atom_site_aniso_U_22
_atom_site_aniso_U_33
_atom_site_aniso_U_23
_atom_site_aniso_U_13
_atom_site_aniso_U_12
C1 0.0233(19) 0.0250(17) 0.053(2) -0.0009(15) 0.0018(15) 0.0012(14)
C2 0.035(2) 0.0254(17) 0.039(2) -0.0031(14) -0.0010(15) 0.0056(17)
C3 0.023(2) 0.0275(17) 0.0356(19) -0.0002(13) 0.0000(13) 0.0005(16)
C11 0.0266(18) 0.0279(18) 0.056(2) -0.0010(16) 0.0039(17) -0.0042(14)
C12 0.0330(19) 0.042(2) 0.054(2) 0.0012(17) 0.0105(18) 0.0024(15)
C13 0.051(2) 0.050(2) 0.060(3) 0.0055(19) 0.015(2) 0.0073(18)
C14 0.060(3) 0.052(2) 0.066(3) 0.008(2) 0.028(2) 0.003(2)
C15 0.039(2) 0.039(2) 0.072(3) -0.0037(19) 0.019(2) -0.0021(17)
C16 0.032(2) 0.0327(19) 0.067(3) -0.0019(17) 0.0043(18) -0.0019(15)
C17 0.078(3) 0.087(3) 0.060(3) 0.026(3) 0.021(2) 0.032(3)
C19 0.096(3) 0.108(3) 0.083(3) 0.032(3) -0.004(2) 0.019(3)
C20 0.096(3) 0.108(3) 0.083(3) 0.032(3) -0.004(2) 0.019(3)
C20A 0.096(3) 0.108(3) 0.083(3) 0.032(3) -0.004(2) 0.019(3)
C21 0.045(2) 0.056(3) 0.094(3) -0.010(2) 0.033(2) -0.0020(19)
C22 0.043(2) 0.117(4) 0.153(5) -0.021(3) 0.030(2) 0.005(2)
C23 0.043(2) 0.117(4) 0.153(5) -0.021(3) 0.030(2) 0.005(2)
C24 0.043(2) 0.117(4) 0.153(5) -0.021(3) 0.030(2) 0.005(2)
C31 0.0273(18) 0.0266(18) 0.057(2) -0.0045(16) -0.0013(16) 0.0008(15)
C32 0.0348(19) 0.038(2) 0.058(3) -0.0035(18) -0.0016(18) -0.0018(15)
C33 0.045(2) 0.052(2) 0.055(2) -0.0060(19) -0.0057(19) 0.0013(18)
C34 0.045(2) 0.053(2) 0.069(3) -0.017(2) -0.016(2) -0.0006(19)
C35 0.036(2) 0.035(2) 0.070(3) -0.0094(19) -0.008(2) 0.0009(16)
C36 0.0316(19) 0.0311(19) 0.059(2) -0.0039(16) -0.0006(17) 0.0001(16)
C37 0.061(3) 0.085(3) 0.054(3) -0.006(2) -0.006(2) 0.000(2)
C38 0.099(3) 0.106(3) 0.061(2) 0.007(2) 0.005(2) 0.005(2)
C39 0.099(3) 0.106(3) 0.061(2) 0.007(2) 0.005(2) 0.005(2)
C40 0.099(3) 0.106(3) 0.061(2) 0.007(2) 0.005(2) 0.005(2)
C41 0.033(2) 0.045(2) 0.093(3) -0.009(2) -0.012(2) -0.0078(17)
C42 0.056(3) 0.061(3) 0.117(4) -0.022(3) -0.023(3) -0.015(2)
C43 0.037(2) 0.062(3) 0.171(5) -0.018(3) 0.001(3) -0.003(2)
C44 0.056(3) 0.066(3) 0.110(4) 0.001(3) -0.006(3) -0.028(2)
C38A 0.099(3) 0.106(3) 0.061(2) 0.007(2) 0.005(2) 0.005(2)
C24A 0.043(2) 0.117(4) 0.153(5) -0.021(3) 0.030(2) 0.005(2)
C40A 0.099(3) 0.106(3) 0.061(2) 0.007(2) 0.005(2) 0.005(2)
C39A 0.099(3) 0.106(3) 0.061(2) 0.007(2) 0.005(2) 0.005(2)
C19A 0.096(3) 0.108(3) 0.083(3) 0.032(3) -0.004(2) 0.019(3)
C18A 0.096(3) 0.108(3) 0.083(3) 0.032(3) -0.004(2) 0.019(3)
C18 0.096(3) 0.108(3) 0.083(3) 0.032(3) -0.004(2) 0.019(3)
C23A 0.043(2) 0.117(4) 0.153(5) -0.021(3) 0.030(2) 0.005(2)
C22A 0.043(2) 0.117(4) 0.153(5) -0.021(3) 0.030(2) 0.005(2)

loop_
_atom_type_symbol
_atom_type_description
_atom_type_scat_dispersion_real
_atom_type_scat_dispersion_imag
_atom_type_scat_source
C C 0.0181 0.0091 'International Tables Vol C Tables 4.2.6.8 and 6.1.1.4'
H H 0.0000 0.0000 'International Tables Vol C Tables 4.2.6.8 and 6.1.1.4'

loop_
_exptl_crystal_face_index_h
_exptl_crystal_face_index_k
_exptl_crystal_face_index_l
_exptl_crystal_face_perp_dist
_exptl_oxdiff_crystal_face_indexfrac_h
_exptl_oxdiff_crystal_face_indexfrac_k
_exptl_oxdiff_crystal_face_indexfrac_l
_exptl_oxdiff_crystal_face_x
_exptl_oxdiff_crystal_face_y
_exptl_oxdiff_crystal_face_z
-9 9 -1 0.0788 -8.6443 9.0684 -0.6977 0.0895 0.6735 0.7338
-7 -10 1 0.0655 -7.2068 -10.2896 0.8899 -0.1100 -0.8484 0.5177
7 -10 1 0.0797 6.9176 -10.4372 0.8206 -0.1045 -0.7901 -0.6040
9 9 -1 0.0662 8.9312 8.8488 -0.7811 0.0960 0.7432 -0.6622
0 0 10 0.0066 0.0852 0.0118 9.6382 0.9725 -0.2327 -0.0091
13 -1 0 0.1001 12.5359 -0.8031 0.3959 0.0385 -0.0111 -0.9992
0 0 -10 0.0197 -0.0852 -0.0118 -9.6382 -0.9725 0.2327 0.0091

loop_
_geom_angle_atom_site_label_1
_geom_angle_atom_site_label_2
_geom_angle_atom_site_label_3
_geom_angle
_geom_angle_site_symmetry_1
_geom_angle_site_symmetry_3
C2 C1 C11 117.3(3) . .
C2 C1 C31 121.3(3) . .
C31 C1 C11 121.4(3) . .
C3 C2 C1 176.3(3) . .
C2 C3 C3 135.5(3) . 4
C2 C3 C3 134.4(3) . 2
C3 C3 C3 90.0 4 2
C12 C11 C1 119.4(3) . .
C12 C11 C16 118.4(3) . .
C16 C11 C1 122.1(3) . .
C13 C12 C11 122.2(3) . .
C12 C13 C14 117.3(4) . .
C12 C13 C17 121.9(3) . .
C14 C13 C17 120.8(3) . .
C15 C14 C13 123.0(4) . .
C14 C15 C16 117.4(3) . .
C14 C15 C21 121.8(4) . .
C16 C15 C21 120.8(4) . .
C15 C16 C11 121.7(3) . .
C13 C17 C19 107.3(4) . .
C13 C17 C20A 113.0(11) . .
C13 C17 C19A 98.4(8) . .
C20 C17 C13 113.3(4) . .
C20 C17 C19 104.9(5) . .
C20 C17 C20A 100.4(10) . .
C20A C17 C19 117.7(12) . .
C18A C17 C13 115.2(8) . .
C18A C17 C19A 109.3(10) . .
C18 C17 C13 113.8(4) . .
C18 C17 C19A 84.1(9) . .
C18 C17 C18A 126.0(9) . .
C15 C21 C24 109.7(4) . .
C15 C21 C24A 109.3(7) . .
C15 C21 C23A 104.8(9) . .
C22 C21 C15 112.6(4) . .
C22 C21 C24 103.8(5) . .
C23 C21 C15 107.9(4) . .
C23 C21 C22 116.7(5) . .
C23 C21 C24 105.6(5) . .
C23A C21 C24A 99.7(14) . .
C22A C21 C15 120.7(10) . .
C22A C21 C24A 114.3(12) . .
C22A C21 C23A 105.2(15) . .
C32 C31 C1 120.9(3) . .
C32 C31 C36 118.2(3) . .
C36 C31 C1 120.8(3) . .
C33 C32 C31 122.1(3) . .
C32 C33 C34 117.2(4) . .
C32 C33 C37 122.9(3) . .
C34 C33 C37 119.8(3) . .
C35 C34 C33 122.7(3) . .
C34 C35 C36 118.0(3) . .
C34 C35 C41 120.7(3) . .
C36 C35 C41 121.2(4) . .
C35 C36 C31 121.7(3) . .
C33 C37 C38 105.8(4) . .
C33 C37 C38A 108.1(7) . .
C33 C37 C39A 119.5(9) . .
C39 C37 C33 112.6(4) . .
C39 C37 C38 105.8(4) . .
C40 C37 C33 110.0(4) . .
C40 C37 C38 110.8(5) . .
C40 C37 C39 111.6(5) . .
C40A C37 C33 118.5(8) . .
C40A C37 C38A 101.6(12) . .
C40A C37 C39A 111.3(12) . .
C39A C37 C38A 92.5(12) . .
C42 C41 C35 111.0(3) . .
C43 C41 C35 107.8(3) . .
C43 C41 C42 110.1(3) . .
C43 C41 C44 110.1(4) . .
C44 C41 C35 110.7(3) . .
C44 C41 C42 107.1(3) . .

loop_
_geom_bond_atom_site_label_1
_geom_bond_atom_site_label_2
_geom_bond_distance
_geom_bond_site_symmetry_2
C1 C2 1.325(5) .
C1 C11 1.492(5) .
C1 C31 1.479(5) .
C2 C3 1.308(4) .
C3 C3 1.497(4) 2
C3 C3 1.496(4) 4
C11 C12 1.384(5) .
C11 C16 1.391(4) .
C12 C13 1.383(5) .
C13 C14 1.394(5) .
C13 C17 1.520(6) .
C14 C15 1.383(6) .
C15 C16 1.391(5) .
C15 C21 1.522(5) .
C17 C19 1.604(8) .
C17 C20 1.479(7) .
C17 C20A 1.537(14) .
C17 C19A 1.651(13) .
C17 C18A 1.508(13) .
C17 C18 1.493(7) .
C21 C22 1.500(8) .
C21 C23 1.493(7) .
C21 C24 1.575(8) .
C21 C24A 1.583(14) .
C21 C23A 1.575(15) .
C21 C22A 1.514(14) .
C31 C32 1.393(5) .
C31 C36 1.395(5) .
C32 C33 1.383(5) .
C33 C34 1.401(5) .
C33 C37 1.517(6) .
C34 C35 1.381(5) .
C35 C36 1.382(5) .
C35 C41 1.538(5) .
C37 C38 1.583(7) .
C37 C39 1.506(7) .
C37 C40 1.482(7) .
C37 C38A 1.620(13) .
C37 C40A 1.505(13) .
C37 C39A 1.555(13) .
C41 C42 1.531(6) .
C41 C43 1.521(6) .
C41 C44 1.523(6) .
